data_1531851
loop_
_publ_author_name
'Morozkin, A.V.'

_publ_section_title
;
 New (Zr6 Co As2)-type R6 Fe Sb2 (R = Sc, Y, Lu, Dy, Ho, Tm) and Ho6 Fe
 Bi2 compounds
;
_journal_name_full 'Journal of Alloys Compd.'
_journal_page_first L16
_journal_page_last L18
_journal_volume 353
_journal_year 2003
_chemical_formula_sum 'Fe Sb2 Sc6'
_chemical_name_systematic 'Sc6 Fe Sb2'
_space_group_IT_number 189
_symmetry_space_group_name_Hall 'P -6 -2'
_symmetry_space_group_name_H-M 'P -6 2 m'
_cell_angle_alpha 90
_cell_angle_beta 90
_cell_angle_gamma 120
_cell_formula_units_Z 1
_cell_length_a 7.587
_cell_length_b 7.587
_cell_length_c 3.937
_cell_volume 196.262
_citation_journal_id_ASTM JALCEU
_cod_data_source_file Morozkin_JALCEU_2003_1379.cif
_cod_data_source_block Fe1Sb2Sc6
_cod_original_formula_sum 'Fe1 Sb2 Sc6'
_cod_database_code 1531851

loop_
_symmetry_equiv_pos_as_xyz
x,y,z
-x+y,-x,-z
-y,x-y,z
x,y,-z
-x+y,-x,z
-y,x-y,-z
y,x,z
x-y,-y,-z
-x,-x+y,z
y,x,-z
x-y,-y,z
-x,-x+y,-z

loop_
_atom_site_label
_atom_site_type_symbol
_atom_site_fract_x
_atom_site_fract_y
_atom_site_fract_z
_atom_site_occupancy
_atom_site_U_iso_or_equiv
Sc2 Sc 0.234 0 0 1 0.0
Sb1 Sb 0.3333 0.6667 0 1 0.0
Sc1 Sc 0.605 0 0.5 1 0.0
Fe1 Fe 0 0 0.5 1 0.0
